data_4022158
loop_
_publ_author_name
'Hai-Bo Yang'
'Koushik Ghosh'
'Atta M. Arif'
'Peter J. Stang'

_publ_section_title
;
 The Synthesis of New 60\% Organometallic Subunits and
 Self-Assembly of Three-Dimensional M~3~L~2~
 Trigonal-Bipyramidal Cages
;
_journal_name_full 'Journal of Organic Chemistry'
_journal_page_first 9464
_journal_page_last 9469
_journal_paper_doi 10.1021/jo061779j
_journal_volume 71
_journal_year 2006
_chemical_formula_moiety 'C58 H76 I2 P4 Pt2,1.5(C1 H2 Cl2)'
_chemical_formula_sum 'C59.5 H79 Cl3 I2 P4 Pt2'
_chemical_formula_weight 1668.44
_chemical_name_systematic
; 
 ? 
;
_space_group_IT_number 15
_symmetry_cell_setting monoclinic
_symmetry_space_group_name_Hall '-C 2yc'
_symmetry_space_group_name_H-M 'C 1 2/c 1'
_atom_sites_solution_hydrogens geom
_atom_sites_solution_primary direct
_atom_sites_solution_secondary difmap
_audit_creation_method SHELXL-97
_cell_angle_alpha 90.00
_cell_angle_beta 109.3871(8)
_cell_angle_gamma 90.00
_cell_formula_units_Z 8
_cell_length_a 42.0070(6)
_cell_length_b 9.3291(2)
_cell_length_c 34.7621(6)
_cell_measurement_reflns_used 8938
_cell_measurement_temperature 150(1)
_cell_measurement_theta_max 25.350
_cell_measurement_theta_min 1.018
_cell_volume 12850.4(4)
_computing_cell_refinement DENZO-SMN
_computing_data_collection 'Nonius COLLECT'
_computing_data_reduction DENZO-SMN
_computing_molecular_graphics 'WinGX, Ortep3'
_computing_structure_refinement 'SHELXL-97 (Sheldrick, 1997)'
_computing_structure_solution SIR97
_diffrn_ambient_temperature 150(1)
_diffrn_measured_fraction_theta_full 0.958
_diffrn_measured_fraction_theta_max 0.958
_diffrn_measurement_device_type 'Nonius KappaCCD Diffractometer'
_diffrn_measurement_method 'Phi and Omega scan'
_diffrn_radiation_monochromator graphite
_diffrn_radiation_source 'fine-focus sealed tube'
_diffrn_radiation_type MoK\a
_diffrn_radiation_wavelength 0.71073
_diffrn_reflns_av_R_equivalents 0.0419
_diffrn_reflns_av_sigmaI/netI 0.0612
_diffrn_reflns_limit_h_max 51
_diffrn_reflns_limit_h_min -51
_diffrn_reflns_limit_k_max 11
_diffrn_reflns_limit_k_min -8
_diffrn_reflns_limit_l_max 42
_diffrn_reflns_limit_l_min -42
_diffrn_reflns_number 20462
_diffrn_reflns_theta_full 26.01
_diffrn_reflns_theta_max 26.01
_diffrn_reflns_theta_min 1.03
_exptl_absorpt_coefficient_mu 5.570
_exptl_absorpt_correction_T_max 0.6642
_exptl_absorpt_correction_T_min 0.3365
_exptl_absorpt_correction_type multi-scan
_exptl_absorpt_process_details 'DENZO-SMN (Otwinowski & Minor, 1997)'
_exptl_crystal_colour yellow
_exptl_crystal_density_diffrn 1.725
_exptl_crystal_density_method 'not measured'
_exptl_crystal_description plate
_exptl_crystal_F_000 6472
_exptl_crystal_size_max 0.25
_exptl_crystal_size_mid 0.23
_exptl_crystal_size_min 0.08
_refine_diff_density_max 2.395
_refine_diff_density_min -1.873
_refine_diff_density_rms 0.189
_refine_ls_extinction_method none
_refine_ls_goodness_of_fit_ref 1.017
_refine_ls_hydrogen_treatment constr
_refine_ls_matrix_type full
_refine_ls_number_parameters 640
_refine_ls_number_reflns 12134
_refine_ls_number_restraints 0
_refine_ls_restrained_S_all 1.017
_refine_ls_R_factor_all 0.0872
_refine_ls_R_factor_gt 0.0542
_refine_ls_shift/su_max 0.001
_refine_ls_shift/su_mean 0.000
_refine_ls_structure_factor_coef Fsqd
_refine_ls_weighting_details 'calc w=1/[\s^2^(Fo^2^)+(0.0653P)^2^+185.2146P] where P=(Fo^2^+2Fc^2^)/3'
_refine_ls_weighting_scheme calc
_refine_ls_wR_factor_gt 0.1286
_refine_ls_wR_factor_ref 0.1454
_reflns_number_gt 8609
_reflns_number_total 12134
_reflns_threshold_expression >2sigma(I)
_cod_data_source_file jo061779jsi20060829_115018.cif
_cod_depositor_comments
;
The following automatic conversions were performed:
'_exptl_absorpt_correction_type' value 'Multi-scan' changed to
'multi-scan' according to
'/home/saulius/struct/CIF-dictionaries/cif_core.dic' dictionary named
'cif_core.dic' version 2.4.1 from 2010-06-29.

Automatic conversion script
Id: cif_fix_enum 1527 2010-12-29 10:47:43Z saulius 
;
_cod_original_sg_symbol_H-M 'C 2/c'
_cod_original_formula_sum 'C59.50 H79 Cl3 I2 P4 Pt2'
_cod_database_code 4022158

loop_
_symmetry_equiv_pos_as_xyz
'x, y, z'
'-x, y, -z+1/2'
'x+1/2, y+1/2, z'
'-x+1/2, y+1/2, -z+1/2'
'-x, -y, -z'
'x, -y, z-1/2'
'-x+1/2, -y+1/2, -z'
'x+1/2, -y+1/2, z-1/2'

loop_
_atom_site_label
_atom_site_type_symbol
_atom_site_fract_x
_atom_site_fract_y
_atom_site_fract_z
_atom_site_U_iso_or_equiv
_atom_site_adp_type
_atom_site_occupancy
_atom_site_symmetry_multiplicity
_atom_site_calc_flag
_atom_site_refinement_flags
_atom_site_disorder_assembly
_atom_site_disorder_group
Pt1 Pt 0.337023(10) 0.43062(4) 0.582173(10) 0.03832(11) Uani 1 1 d . . .
Pt2 Pt -0.087016(11) 0.14120(4) 0.388180(12) 0.04544(13) Uani 1 1 d . . .
I1 I 0.35946(2) 0.62952(8) 0.63882(2) 0.0560(2) Uani 1 1 d . . .
I2 I -0.12230(2) 0.29322(8) 0.42434(2) 0.0585(2) Uani 1 1 d . . .
P1 P 0.33555(8) 0.2531(4) 0.62768(10) 0.0644(9) Uani 1 1 d . . .
P2 P 0.34266(9) 0.5852(3) 0.53285(9) 0.0616(9) Uani 1 1 d . . .
P3 P -0.13118(9) -0.0118(4) 0.35478(11) 0.0679(9) Uani 1 1 d . . .
P4 P -0.04250(8) 0.2981(3) 0.41541(9) 0.0560(7) Uani 1 1 d . . .
C1 C 0.3211(3) 0.2845(10) 0.5386(3) 0.045(2) Uani 1 1 d . . .
C2 C 0.3114(3) 0.2073(10) 0.5099(3) 0.043(2) Uani 1 1 d . . .
C3 C 0.2976(3) 0.1268(10) 0.4730(3) 0.041(2) Uani 1 1 d . . .
C4 C 0.3170(3) 0.0975(11) 0.4484(3) 0.051(3) Uani 1 1 d . . .
H4 H 0.3398 0.1285 0.4568 0.061 Uiso 1 1 calc R . .
C5 C 0.3040(3) 0.0252(12) 0.4123(3) 0.053(3) Uani 1 1 d . . .
H5 H 0.3178 0.0087 0.3959 0.064 Uiso 1 1 calc R . .
C6 C 0.2709(3) -0.0246(10) 0.3993(3) 0.042(2) Uani 1 1 d . . .
C7 C 0.2515(3) 0.0038(11) 0.4238(3) 0.044(2) Uani 1 1 d . . .
H7 H 0.2288 -0.0289 0.4158 0.052 Uiso 1 1 calc R . .
C8 C 0.2650(3) 0.0797(11) 0.4597(3) 0.046(2) Uani 1 1 d . . .
H8 H 0.2511 0.0997 0.4757 0.055 Uiso 1 1 calc R . .
C9 C 0.2569(3) -0.1036(11) 0.3622(3) 0.044(2) Uani 1 1 d . . .
C10 C 0.2441(3) -0.1700(11) 0.3312(3) 0.050(3) Uani 1 1 d . . .
C11 C 0.2289(2) -0.2526(10) 0.2957(3) 0.040(2) Uani 1 1 d . . .
C12 C 0.2463(3) -0.2952(12) 0.2693(3) 0.050(3) Uani 1 1 d . . .
H12 H 0.2685 -0.2603 0.2738 0.060 Uiso 1 1 calc R . .
C13 C 0.2326 -0.3820(11) 0.2385 0.050(3) Uani 1 1 d . . .
H13 H 0.2455 -0.4117 0.2221 0.060 Uiso 1 1 calc R . .
C14 C 0.1982(3) -0.4343(10) 0.2287(3) 0.042(2) Uani 1 1 d . . .
C15 C 0.1829(3) -0.5300(11) 0.1961(3) 0.048(3) Uani 1 1 d . . .
H15 H 0.1947 -0.5555 0.1781 0.057 Uiso 1 1 calc R . .
C16 C 0.1514(3) -0.5870(11) 0.1899(3) 0.051(3) Uani 1 1 d . . .
H16 H 0.1422 -0.6530 0.1682 0.061 Uiso 1 1 calc R . .
C17 C 0.1322(3) -0.5489(9) 0.2155(3) 0.040(2) Uani 1 1 d . . .
C18 C 0.1006(3) -0.6100(11) 0.2099(3) 0.050(3) Uani 1 1 d . . .
H18 H 0.0923 -0.6824 0.1898 0.060 Uiso 1 1 calc R . .
C19 C 0.0815(3) -0.5669(11) 0.2330(3) 0.051(3) Uani 1 1 d . . .
H19 H 0.0602 -0.6102 0.2290 0.061 Uiso 1 1 calc R . .
C20 C 0.0932(3) -0.4599(10) 0.2623(3) 0.042(2) Uani 1 1 d . . .
C21 C 0.1246(3) -0.4011(9) 0.2692(3) 0.039(2) Uani 1 1 d . . .
H21 H 0.1325 -0.3293 0.2896 0.047 Uiso 1 1 calc R . .
C22 C 0.1456(2) -0.4452(9) 0.2467(3) 0.036(2) Uani 1 1 d . . .
C23 C 0.1795(2) -0.3891(9) 0.2546(3) 0.037(2) Uani 1 1 d . . .
C24 C 0.1958(3) -0.2990(10) 0.2876(3) 0.041(2) Uani 1 1 d . . .
H24 H 0.1838 -0.2685 0.3050 0.049 Uiso 1 1 calc R . .
C25 C 0.0718(3) -0.4092(11) 0.2846(3) 0.047(2) Uani 1 1 d . . .
C26 C 0.0538(3) -0.3579(10) 0.3008(3) 0.048(2) Uani 1 1 d . . .
C27 C 0.0308(3) -0.2889(10) 0.3176(3) 0.046(2) Uani 1 1 d . . .
C28 C -0.0032(3) -0.3312(11) 0.3054(3) 0.055(3) Uani 1 1 d . . .
H28 H -0.0106 -0.4112 0.2877 0.066 Uiso 1 1 calc R . .
C29 C -0.0259(3) -0.2564(12) 0.3189(3) 0.055(3) Uani 1 1 d . . .
H29 H -0.0490 -0.2845 0.3099 0.066 Uiso 1 1 calc R . .
C30 C -0.0155(3) -0.1398(10) 0.3458(3) 0.048(3) Uani 1 1 d . . .
C31 C 0.0185(3) -0.1029(13) 0.3581(4) 0.062(3) Uani 1 1 d . . .
H31 H 0.0262 -0.0253 0.3766 0.074 Uiso 1 1 calc R . .
C32 C 0.0414(3) -0.1757(13) 0.3445(4) 0.062(3) Uani 1 1 d . . .
H32 H 0.0644 -0.1477 0.3536 0.074 Uiso 1 1 calc R . .
C33 C -0.0391(3) -0.0573(11) 0.3585(3) 0.050(3) Uani 1 1 d . . .
C34 C -0.0575(3) 0.0181(12) 0.3691(3) 0.050(3) Uani 1 1 d . . .
C35 C 0.2982(5) 0.1282(13) 0.6086(4) 0.096(6) Uani 1 1 d . . .
H35A H 0.2776 0.1862 0.6044 0.115 Uiso 1 1 calc R . .
H35B H 0.2974 0.0931 0.5814 0.115 Uiso 1 1 calc R . .
C36 C 0.2960(5) 0.0085(17) 0.6318(5) 0.112(6) Uani 1 1 d . . .
H36A H 0.3126 -0.0634 0.6304 0.168 Uiso 1 1 calc R . .
H36B H 0.2732 -0.0323 0.6210 0.168 Uiso 1 1 calc R . .
H36C H 0.3006 0.0375 0.6602 0.168 Uiso 1 1 calc R . .
C37 C 0.3703(5) 0.1188(15) 0.6295(5) 0.101(6) Uani 1 1 d . . .
H37A H 0.3695 0.0363 0.6471 0.121 Uiso 1 1 calc R . .
H37B H 0.3675 0.0827 0.6018 0.121 Uiso 1 1 calc R . .
C38 C 0.4049(3) 0.2002(18) 0.6475(5) 0.095(5) Uani 1 1 d . . .
H38A H 0.4063 0.2759 0.6285 0.143 Uiso 1 1 calc R . .
H38B H 0.4236 0.1325 0.6513 0.143 Uiso 1 1 calc R . .
H38C H 0.4065 0.2430 0.6738 0.143 Uiso 1 1 calc R . .
C39 C 0.3405(5) 0.2829(17) 0.6784(4) 0.112(6) Uani 1 1 d . . .
H39A H 0.3452 0.1907 0.6933 0.135 Uiso 1 1 calc R . .
H39B H 0.3600 0.3471 0.6905 0.135 Uiso 1 1 calc R . .
C40 C 0.3101(4) 0.3478(18) 0.6830(6) 0.108(6) Uani 1 1 d . . .
H40A H 0.3160 0.4398 0.6972 0.162 Uiso 1 1 calc R . .
H40B H 0.3008 0.2836 0.6989 0.162 Uiso 1 1 calc R . .
H40C H 0.2933 0.3634 0.6560 0.162 Uiso 1 1 calc R . .
C41 C 0.3898(5) 0.6167(19) 0.5424(5) 0.102(5) Uani 1 1 d . . .
H41A H 0.3925 0.6831 0.5214 0.122 Uiso 1 1 calc R . .
H41B H 0.4001 0.6624 0.5694 0.122 Uiso 1 1 calc R . .
C42 C 0.4069(4) 0.488(2) 0.5412(5) 0.099(5) Uani 1 1 d . . .
H42A H 0.4102 0.4345 0.5664 0.148 Uiso 1 1 calc R . .
H42B H 0.4288 0.5101 0.5385 0.148 Uiso 1 1 calc R . .
H42C H 0.3935 0.4310 0.5178 0.148 Uiso 1 1 calc R . .
C43 C 0.3287(6) 0.5377(19) 0.4809(5) 0.123(7) Uani 1 1 d . . .
H43A H 0.3402 0.5990 0.4663 0.147 Uiso 1 1 calc R . .
H43B H 0.3351 0.4370 0.4782 0.147 Uiso 1 1 calc R . .
C44 C 0.2918(4) 0.553(3) 0.4615(7) 0.158(11) Uani 1 1 d . . .
H44A H 0.2807 0.5334 0.4816 0.238 Uiso 1 1 calc R . .
H44B H 0.2838 0.4853 0.4388 0.238 Uiso 1 1 calc R . .
H44C H 0.2865 0.6512 0.4512 0.238 Uiso 1 1 calc R . .
C45 C 0.3327(4) 0.7721(13) 0.5352(4) 0.080(4) Uani 1 1 d . . .
H45A H 0.3501 0.8163 0.5588 0.095 Uiso 1 1 calc R . .
H45B H 0.3336 0.8203 0.5103 0.095 Uiso 1 1 calc R . .
C46 C 0.2986(4) 0.7987(17) 0.5391(5) 0.102(6) Uani 1 1 d . . .
H46A H 0.2812 0.7523 0.5164 0.153 Uiso 1 1 calc R . .
H46B H 0.2943 0.9021 0.5385 0.153 Uiso 1 1 calc R . .
H46C H 0.2981 0.7590 0.5650 0.153 Uiso 1 1 calc R . .
C47 C -0.1218(4) -0.1921(16) 0.3655(7) 0.118(7) Uani 1 1 d . . .
H47A H -0.1412 -0.2518 0.3496 0.141 Uiso 1 1 calc R . .
H47B H -0.1020 -0.2192 0.3576 0.141 Uiso 1 1 calc R . .
C48 C -0.1140(5) -0.2189(16) 0.4113(6) 0.116(7) Uani 1 1 d . . .
H48A H -0.0922 -0.1761 0.4266 0.173 Uiso 1 1 calc R . .
H48B H -0.1133 -0.3223 0.4165 0.173 Uiso 1 1 calc R . .
H48C H -0.1317 -0.1754 0.4201 0.173 Uiso 1 1 calc R . .
C49 C -0.1441(5) 0.001(2) 0.2954(5) 0.114(6) Uani 1 1 d . . .
H49A H -0.1637 -0.0633 0.2835 0.137 Uiso 1 1 calc R . .
H49B H -0.1519 0.1000 0.2873 0.137 Uiso 1 1 calc R . .
C50 C -0.1199(4) -0.0325(18) 0.2778(4) 0.095(5) Uani 1 1 d . . .
H50A H -0.1016 0.0382 0.2862 0.142 Uiso 1 1 calc R . .
H50B H -0.1302 -0.0311 0.2480 0.142 Uiso 1 1 calc R . .
H50C H -0.1108 -0.1282 0.2866 0.142 Uiso 1 1 calc R . .
C51 C -0.1717(3) 0.0223(16) 0.3599(5) 0.082(4) Uani 1 1 d . . .
H51A H -0.1684 0.0325 0.3893 0.098 Uiso 1 1 calc R . .
H51B H -0.1799 0.1158 0.3469 0.098 Uiso 1 1 calc R . .
C52 C -0.1996(4) -0.0883(17) 0.3422(5) 0.099(5) Uani 1 1 d . . .
H52A H -0.2087 -0.0773 0.3125 0.149 Uiso 1 1 calc R . .
H52B H -0.2176 -0.0735 0.3537 0.149 Uiso 1 1 calc R . .
H52C H -0.1903 -0.1850 0.3489 0.149 Uiso 1 1 calc R . .
C53 C -0.0543(3) 0.4855(12) 0.3988(4) 0.067(3) Uani 1 1 d . . .
H53A H -0.0592 0.4914 0.3689 0.081 Uiso 1 1 calc R . .
H53B H -0.0754 0.5098 0.4042 0.081 Uiso 1 1 calc R . .
C54 C -0.0276(4) 0.5963(13) 0.4194(4) 0.085(4) Uani 1 1 d . . .
H54A H -0.0234 0.5949 0.4489 0.127 Uiso 1 1 calc R . .
H54B H -0.0355 0.6917 0.4086 0.127 Uiso 1 1 calc R . .
H54C H -0.0067 0.5738 0.4141 0.127 Uiso 1 1 calc R . .
C55 C -0.0044(3) 0.2662(12) 0.4037(4) 0.064(3) Uani 1 1 d . . .
H55A H 0.0136 0.3285 0.4215 0.076 Uiso 1 1 calc R . .
H55B H 0.0026 0.1657 0.4109 0.076 Uiso 1 1 calc R . .
C56 C -0.0062(3) 0.2911(13) 0.3601(4) 0.072(4) Uani 1 1 d . . .
H56A H -0.0256 0.2396 0.3417 0.108 Uiso 1 1 calc R . .
H56B H 0.0146 0.2560 0.3563 0.108 Uiso 1 1 calc R . .
H56C H -0.0086 0.3939 0.3540 0.108 Uiso 1 1 calc R . .
C57 C -0.0291(4) 0.3084(14) 0.4705(4) 0.081(4) Uani 1 1 d . . .
H57A H -0.0090 0.3708 0.4804 0.097 Uiso 1 1 calc R . .
H57B H -0.0473 0.3525 0.4787 0.097 Uiso 1 1 calc R . .
C58 C -0.0209(5) 0.1639(15) 0.4899(4) 0.119(7) Uani 1 1 d . . .
H58A H -0.0416 0.1067 0.4835 0.179 Uiso 1 1 calc R . .
H58B H -0.0110 0.1750 0.5196 0.179 Uiso 1 1 calc R . .
H58C H -0.0048 0.1154 0.4795 0.179 Uiso 1 1 calc R . .
C59 C 0.0959(4) 0.4592(17) 0.4684(5) 0.109(6) Uani 1 1 d . . .
H59A H 0.1114 0.3946 0.4606 0.131 Uiso 1 1 calc R . .
H59B H 0.1099 0.5312 0.4875 0.131 Uiso 1 1 calc R . .
Cl1 Cl 0.07649(14) 0.3652(6) 0.49298(15) 0.1285(17) Uani 1 1 d . . .
Cl2 Cl 0.07127(14) 0.5494(5) 0.42457(18) 0.1317(18) Uani 1 1 d . . .
C60 C 0.0000 0.051(3) 0.2500 0.134(10) Uiso 1 2 d S A -1
H60A H 0.0135 0.0086 0.2765 0.160 Uiso 0.50 1 calc PR A -1
H60B H 0.0061 0.0086 0.2273 0.160 Uiso 0.50 1 calc PR A -1
Cl3 Cl 0.0000 0.2340(13) 0.2500 0.203(4) Uiso 1 2 d S A -1
Cl4 Cl -0.0499(3) 0.0546(12) 0.2403(3) 0.133(3) Uiso 0.50 1 d P A -1

loop_
_atom_site_aniso_label
_atom_site_aniso_U_11
_atom_site_aniso_U_22
_atom_site_aniso_U_33
_atom_site_aniso_U_23
_atom_site_aniso_U_13
_atom_site_aniso_U_12
Pt1 0.0435(2) 0.0405(2) 0.02970(18) -0.00113(15) 0.01052(16) 0.00603(18)
Pt2 0.0560(3) 0.0416(2) 0.0413(2) -0.00545(17) 0.01974(19) 0.00140(19)
I1 0.0564(5) 0.0662(4) 0.0450(4) -0.0205(3) 0.0162(3) -0.0065(4)
I2 0.0828(6) 0.0523(4) 0.0513(4) -0.0002(3) 0.0367(4) 0.0101(4)
P1 0.053(2) 0.078(2) 0.0578(18) 0.0312(16) 0.0126(15) 0.0091(17)
P2 0.089(3) 0.0572(17) 0.0465(16) 0.0167(14) 0.0329(17) 0.0220(17)
P3 0.067(2) 0.0625(19) 0.082(2) -0.0279(17) 0.0353(19) -0.0143(17)
P4 0.065(2) 0.0515(16) 0.0464(16) -0.0085(13) 0.0115(15) -0.0021(15)
C1 0.053(7) 0.041(5) 0.046(6) -0.005(5) 0.021(5) 0.004(5)
C2 0.047(6) 0.040(5) 0.041(5) 0.001(5) 0.015(5) 0.006(5)
C3 0.041(6) 0.044(5) 0.036(5) -0.004(4) 0.008(4) 0.004(5)
C4 0.040(6) 0.063(7) 0.051(6) -0.011(5) 0.016(5) -0.002(5)
C5 0.043(7) 0.072(7) 0.046(6) -0.019(5) 0.017(5) -0.001(6)
C6 0.044(6) 0.045(5) 0.038(5) -0.008(4) 0.016(4) -0.004(5)
C7 0.034(6) 0.055(6) 0.039(5) -0.003(5) 0.007(4) -0.005(5)
C8 0.053(7) 0.054(6) 0.037(5) -0.004(5) 0.023(5) -0.001(5)
C9 0.041(6) 0.057(6) 0.035(5) 0.001(5) 0.012(5) -0.001(5)
C10 0.048(7) 0.057(6) 0.054(6) -0.007(5) 0.027(6) 0.001(5)
C11 0.037(6) 0.041(5) 0.041(5) -0.007(4) 0.011(4) -0.001(5)
C12 0.040(6) 0.064(7) 0.044(6) -0.008(5) 0.010(5) -0.008(5)
C13 0.049(7) 0.059(6) 0.048(6) -0.009(5) 0.025(5) 0.009(5)
C14 0.045(6) 0.047(5) 0.034(5) -0.001(4) 0.014(4) 0.006(5)
C15 0.057(7) 0.055(6) 0.034(5) -0.002(4) 0.018(5) 0.010(5)
C16 0.058(8) 0.054(6) 0.032(5) -0.007(5) 0.005(5) 0.011(6)
C17 0.046(6) 0.034(5) 0.037(5) -0.006(4) 0.008(4) 0.006(4)
C18 0.051(7) 0.048(6) 0.042(6) -0.009(5) 0.005(5) 0.003(5)
C19 0.046(7) 0.046(6) 0.053(6) 0.001(5) 0.008(5) 0.002(5)
C20 0.048(7) 0.034(5) 0.040(5) -0.005(4) 0.009(5) 0.004(5)
C21 0.053(7) 0.029(4) 0.032(5) -0.003(4) 0.010(4) 0.007(4)
C22 0.040(6) 0.034(5) 0.031(4) 0.001(4) 0.006(4) 0.003(4)
C23 0.044(6) 0.040(5) 0.027(4) 0.008(4) 0.014(4) 0.008(4)
C24 0.053(7) 0.043(5) 0.029(5) 0.002(4) 0.016(4) 0.006(5)
C25 0.049(7) 0.046(6) 0.045(6) 0.000(5) 0.014(5) 0.003(5)
C26 0.051(7) 0.043(5) 0.050(6) -0.002(5) 0.018(5) 0.000(5)
C27 0.054(7) 0.044(5) 0.045(6) 0.000(5) 0.022(5) 0.004(5)
C28 0.058(8) 0.051(6) 0.068(7) -0.017(5) 0.036(6) -0.011(6)
C29 0.041(7) 0.064(7) 0.063(7) -0.012(6) 0.022(5) -0.009(6)
C30 0.055(7) 0.042(5) 0.053(6) -0.010(5) 0.026(5) -0.001(5)
C31 0.054(8) 0.064(7) 0.069(8) -0.024(6) 0.024(6) -0.006(6)
C32 0.041(7) 0.070(8) 0.074(8) -0.027(6) 0.019(6) -0.006(6)
C33 0.056(7) 0.049(6) 0.046(6) -0.009(5) 0.020(5) -0.009(5)
C34 0.053(7) 0.057(6) 0.041(5) -0.007(5) 0.015(5) -0.009(6)
C35 0.194(18) 0.057(8) 0.059(8) 0.002(6) 0.071(10) -0.003(9)
C36 0.120(15) 0.081(10) 0.130(15) -0.002(11) 0.034(12) 0.005(11)
C37 0.156(17) 0.065(9) 0.087(11) 0.014(8) 0.048(11) 0.038(10)
C38 0.049(9) 0.110(12) 0.114(12) 0.048(10) 0.010(8) 0.004(9)
C39 0.19(2) 0.072(9) 0.068(9) -0.005(8) 0.039(11) -0.008(12)
C40 0.048(9) 0.122(13) 0.153(16) -0.064(12) 0.033(10) 0.008(9)
C41 0.124(15) 0.111(13) 0.086(11) 0.005(10) 0.054(11) -0.020(12)
C42 0.081(11) 0.130(14) 0.087(11) -0.006(10) 0.031(9) -0.002(11)
C43 0.20(2) 0.106(13) 0.079(11) 0.000(9) 0.072(14) -0.029(14)
C44 0.045(10) 0.24(3) 0.17(2) -0.089(19) 0.007(11) 0.022(14)
C45 0.108(12) 0.063(8) 0.071(8) 0.011(7) 0.034(8) -0.021(8)
C46 0.124(15) 0.097(11) 0.078(10) 0.015(8) 0.024(10) 0.062(11)
C47 0.062(11) 0.076(10) 0.22(2) -0.008(12) 0.049(13) -0.004(9)
C48 0.152(18) 0.070(10) 0.154(17) 0.054(11) 0.091(15) 0.019(10)
C49 0.134(16) 0.127(14) 0.089(11) -0.038(11) 0.047(11) -0.041(13)
C50 0.110(13) 0.118(13) 0.052(8) -0.021(8) 0.021(8) -0.003(10)
C51 0.048(8) 0.093(10) 0.103(11) -0.020(9) 0.022(8) 0.001(8)
C52 0.075(11) 0.105(12) 0.118(13) -0.027(10) 0.031(10) -0.009(9)
C53 0.082(10) 0.060(7) 0.056(7) -0.004(6) 0.018(7) 0.002(7)
C54 0.113(13) 0.053(7) 0.080(9) -0.004(7) 0.022(9) -0.003(8)
C55 0.042(7) 0.052(6) 0.082(9) -0.005(6) 0.000(6) -0.002(6)
C56 0.069(9) 0.061(7) 0.095(10) -0.008(7) 0.040(8) -0.007(7)
C57 0.095(11) 0.076(9) 0.054(7) 0.001(7) 0.002(7) -0.013(8)
C58 0.173(19) 0.075(10) 0.062(9) 0.016(8) -0.026(10) -0.021(11)
C59 0.099(13) 0.089(11) 0.102(12) 0.019(9) -0.015(10) -0.010(10)
Cl1 0.126(4) 0.137(4) 0.102(3) -0.008(3) 0.012(3) -0.013(3)
Cl2 0.110(4) 0.102(3) 0.161(5) 0.030(3) 0.016(3) -0.011(3)

loop_
_atom_type_symbol
_atom_type_description
_atom_type_scat_dispersion_real
_atom_type_scat_dispersion_imag
_atom_type_scat_source
C C 0.0033 0.0016 'International Tables Vol C Tables 4.2.6.8 and 6.1.1.4'
H H 0.0000 0.0000 'International Tables Vol C Tables 4.2.6.8 and 6.1.1.4'
P P 0.1023 0.0942 'International Tables Vol C Tables 4.2.6.8 and 6.1.1.4'
Cl Cl 0.1484 0.1585 'International Tables Vol C Tables 4.2.6.8 and 6.1.1.4'
I I -0.4742 1.8119 'International Tables Vol C Tables 4.2.6.8 and 6.1.1.4'
Pt Pt -1.7033 8.3905 'International Tables Vol C Tables 4.2.6.8 and 6.1.1.4'

loop_
_geom_angle_atom_site_label_1
_geom_angle_atom_site_label_2
_geom_angle_atom_site_label_3
_geom_angle
C1 Pt1 P1 87.2(3)
C1 Pt1 P2 87.4(3)
P1 Pt1 P2 171.80(12)
C1 Pt1 I1 178.1(3)
P1 Pt1 I1 94.43(10)
P2 Pt1 I1 90.89(9)
C34 Pt2 P4 89.6(3)
C34 Pt2 P3 87.7(3)
P4 Pt2 P3 174.50(11)
C34 Pt2 I2 172.0(3)
P4 Pt2 I2 88.33(8)
P3 Pt2 I2 94.95(8)
C39 P1 C35 105.2(7)
C39 P1 C37 103.9(8)
C35 P1 C37 98.3(8)
C39 P1 Pt1 124.3(6)
C35 P1 Pt1 114.2(4)
C37 P1 Pt1 107.4(5)
C43 P2 C45 106.7(8)
C43 P2 C41 100.9(9)
C45 P2 C41 95.0(7)
C43 P2 Pt1 121.5(6)
C45 P2 Pt1 119.1(4)
C41 P2 Pt1 108.7(5)
C47 P3 C51 107.7(8)
C47 P3 C49 104.4(10)
C51 P3 C49 98.8(8)
C47 P3 Pt2 113.6(6)
C51 P3 Pt2 117.9(5)
C49 P3 Pt2 112.7(5)
C55 P4 C57 105.1(7)
C55 P4 C53 104.6(6)
C57 P4 C53 103.7(6)
C55 P4 Pt2 117.5(4)
C57 P4 Pt2 113.0(5)
C53 P4 Pt2 111.8(4)
C2 C1 Pt1 173.6(9)
C1 C2 C3 174.0(11)
C8 C3 C4 117.2(9)
C8 C3 C2 122.3(9)
C4 C3 C2 120.5(9)
C5 C4 C3 121.5(10)
C5 C4 H4 119.2
C3 C4 H4 119.2
C4 C5 C6 120.9(9)
C4 C5 H5 119.5
C6 C5 H5 119.5
C7 C6 C5 117.8(9)
C7 C6 C9 120.1(9)
C5 C6 C9 122.1(8)
C8 C7 C6 120.3(9)
C8 C7 H7 119.9
C6 C7 H7 119.9
C3 C8 C7 122.3(9)
C3 C8 H8 118.8
C7 C8 H8 118.8
C10 C9 C6 177.8(11)
C9 C10 C11 177.7(11)
C24 C11 C12 118.6(9)
C24 C11 C10 118.6(8)
C12 C11 C10 122.7(9)
C13 C12 C11 121.6(9)
C13 C12 H12 119.2
C11 C12 H12 119.2
C12 C13 C14 122.1(6)
C12 C13 H13 118.9
C14 C13 H13 118.9
C15 C14 C23 119.2(9)
C15 C14 C13 123.4(8)
C23 C14 C13 117.3(8)
C16 C15 C14 121.7(9)
C16 C15 H15 119.1
C14 C15 H15 119.1
C15 C16 C17 121.3(9)
C15 C16 H16 119.4
C17 C16 H16 119.4
C18 C17 C22 120.0(9)
C18 C17 C16 121.2(9)
C22 C17 C16 118.8(9)
C19 C18 C17 120.8(9)
C19 C18 H18 119.6
C17 C18 H18 119.6
C18 C19 C20 120.5(10)
C18 C19 H19 119.8
C20 C19 H19 119.8
C21 C20 C19 119.8(9)
C21 C20 C25 120.4(9)
C19 C20 C25 119.7(10)
C20 C21 C22 121.5(8)
C20 C21 H21 119.3
C22 C21 H21 119.3
C21 C22 C17 117.3(9)
C21 C22 C23 122.5(8)
C17 C22 C23 120.2(8)
C24 C23 C14 117.9(9)
C24 C23 C22 123.5(8)
C14 C23 C22 118.6(8)
C11 C24 C23 122.4(8)
C11 C24 H24 118.8
C23 C24 H24 118.8
C26 C25 C20 174.4(11)
C25 C26 C27 175.6(12)
C32 C27 C28 119.1(9)
C32 C27 C26 120.5(10)
C28 C27 C26 120.4(9)
C29 C28 C27 120.2(10)
C29 C28 H28 119.9
C27 C28 H28 119.9
C28 C29 C30 121.1(10)
C28 C29 H29 119.5
C30 C29 H29 119.5
C31 C30 C29 117.4(9)
C31 C30 C33 121.0(9)
C29 C30 C33 121.6(10)
C32 C31 C30 122.1(10)
C32 C31 H31 119.0
C30 C31 H31 119.0
C27 C32 C31 120.1(11)
C27 C32 H32 119.9
C31 C32 H32 119.9
C34 C33 C30 176.1(11)
C33 C34 Pt2 178.3(10)
C36 C35 P1 119.7(13)
C36 C35 H35A 107.4
P1 C35 H35A 107.4
C36 C35 H35B 107.4
P1 C35 H35B 107.4
H35A C35 H35B 106.9
C35 C36 H36A 109.5
C35 C36 H36B 109.5
H36A C36 H36B 109.5
C35 C36 H36C 109.5
H36A C36 H36C 109.5
H36B C36 H36C 109.5
C38 C37 P1 107.0(10)
C38 C37 H37A 110.3
P1 C37 H37A 110.3
C38 C37 H37B 110.3
P1 C37 H37B 110.3
H37A C37 H37B 108.6
C37 C38 H38A 109.5
C37 C38 H38B 109.5
H38A C38 H38B 109.5
C37 C38 H38C 109.5
H38A C38 H38C 109.5
H38B C38 H38C 109.5
C40 C39 P1 111.3(13)
C40 C39 H39A 109.4
P1 C39 H39A 109.4
C40 C39 H39B 109.4
P1 C39 H39B 109.4
H39A C39 H39B 108.0
C39 C40 H40A 109.5
C39 C40 H40B 109.5
H40A C40 H40B 109.5
C39 C40 H40C 109.5
H40A C40 H40C 109.5
H40B C40 H40C 109.5
C42 C41 P2 111.8(12)
C42 C41 H41A 109.2
P2 C41 H41A 109.2
C42 C41 H41B 109.2
P2 C41 H41B 109.3
H41A C41 H41B 107.9
C41 C42 H42A 109.5
C41 C42 H42B 109.5
H42A C42 H42B 109.5
C41 C42 H42C 109.5
H42A C42 H42C 109.5
H42B C42 H42C 109.5
C44 C43 P2 112.6(14)
C44 C43 H43A 109.1
P2 C43 H43A 109.1
C44 C43 H43B 109.1
P2 C43 H43B 109.1
H43A C43 H43B 107.8
C43 C44 H44A 109.5
C43 C44 H44B 109.5
H44A C44 H44B 109.5
C43 C44 H44C 109.5
H44A C44 H44C 109.5
H44B C44 H44C 109.5
C46 C45 P2 114.0(10)
C46 C45 H45A 108.7
P2 C45 H45A 108.7
C46 C45 H45B 108.7
P2 C45 H45B 108.7
H45A C45 H45B 107.6
C45 C46 H46A 109.5
C45 C46 H46B 109.5
H46A C46 H46B 109.5
C45 C46 H46C 109.5
H46A C46 H46C 109.5
H46B C46 H46C 109.5
C48 C47 P3 109.5(12)
C48 C47 H47A 109.8
P3 C47 H47A 109.8
C48 C47 H47B 109.8
P3 C47 H47B 109.8
H47A C47 H47B 108.2
C47 C48 H48A 109.5
C47 C48 H48B 109.5
H48A C48 H48B 109.5
C47 C48 H48C 109.5
H48A C48 H48C 109.5
H48B C48 H48C 109.5
C50 C49 P3 117.7(14)
C50 C49 H49A 107.9
P3 C49 H49A 107.9
C50 C49 H49B 107.9
P3 C49 H49B 107.9
H49A C49 H49B 107.2
C49 C50 H50A 109.5
C49 C50 H50B 109.5
H50A C50 H50B 109.5
C49 C50 H50C 109.5
H50A C50 H50C 109.5
H50B C50 H50C 109.5
C52 C51 P3 117.7(10)
C52 C51 H51A 107.9
P3 C51 H51A 107.9
C52 C51 H51B 107.9
P3 C51 H51B 107.9
H51A C51 H51B 107.2
C51 C52 H52A 109.5
C51 C52 H52B 109.5
H52A C52 H52B 109.5
C51 C52 H52C 109.5
H52A C52 H52C 109.5
H52B C52 H52C 109.5
C54 C53 P4 114.4(9)
C54 C53 H53A 108.7
P4 C53 H53A 108.7
C54 C53 H53B 108.7
P4 C53 H53B 108.7
H53A C53 H53B 107.6
C53 C54 H54A 109.5
C53 C54 H54B 109.5
H54A C54 H54B 109.5
C53 C54 H54C 109.5
H54A C54 H54C 109.5
H54B C54 H54C 109.5
C56 C55 P4 116.6(9)
C56 C55 H55A 108.1
P4 C55 H55A 108.1
C56 C55 H55B 108.1
P4 C55 H55B 108.1
H55A C55 H55B 107.3
C55 C56 H56A 109.5
C55 C56 H56B 109.5
H56A C56 H56B 109.5
C55 C56 H56C 109.5
H56A C56 H56C 109.5
H56B C56 H56C 109.5
C58 C57 P4 112.0(10)
C58 C57 H57A 109.2
P4 C57 H57A 109.2
C58 C57 H57B 109.2
P4 C57 H57B 109.2
H57A C57 H57B 107.9
C57 C58 H58A 109.5
C57 C58 H58B 109.5
H58A C58 H58B 109.5
C57 C58 H58C 109.5
H58A C58 H58C 109.5
H58B C58 H58C 109.5
Cl1 C59 Cl2 117.8(11)
Cl1 C59 H59A 107.9
Cl2 C59 H59A 107.9
Cl1 C59 H59B 107.9
Cl2 C59 H59B 107.9
H59A C59 H59B 107.2
Cl3 C60 Cl4 89.1(9)
Cl3 C60 H60A 113.8
Cl4 C60 H60A 113.8
Cl3 C60 H60B 113.8
Cl4 C60 H60B 113.8
H60A C60 H60B 111.0

loop_
_geom_bond_atom_site_label_1
_geom_bond_atom_site_label_2
_geom_bond_distance
Pt1 C1 1.982(10)
Pt1 P1 2.305(3)
Pt1 P2 2.312(3)
Pt1 I1 2.6413(7)
Pt2 C34 1.960(11)
Pt2 P4 2.315(3)
Pt2 P3 2.323(3)
Pt2 I2 2.6506(7)
P1 C39 1.728(14)
P1 C35 1.890(17)
P1 C37 1.911(15)
P2 C43 1.760(16)
P2 C45 1.802(14)
P2 C41 1.920(18)
P3 C47 1.740(16)
P3 C51 1.797(13)
P3 C49 1.956(16)
P4 C55 1.803(12)
P4 C57 1.811(12)
P4 C53 1.857(12)
C1 C2 1.189(13)
C2 C3 1.431(13)
C3 C8 1.365(14)
C3 C4 1.392(13)
C4 C5 1.369(14)
C4 H4 0.9500
C5 C6 1.391(14)
C5 H5 0.9500
C6 C7 1.385(12)
C6 C9 1.430(13)
C7 C8 1.384(13)
C7 H7 0.9500
C8 H8 0.9500
C9 C10 1.204(14)
C10 C11 1.416(14)
C11 C24 1.393(13)
C11 C12 1.408(13)
C12 C13 1.313(12)
C12 H12 0.9500
C13 C14 1.454(11)
C13 H13 0.9500
C14 C15 1.417(13)
C14 C23 1.442(12)
C15 C16 1.375(15)
C15 H15 0.9500
C16 C17 1.428(13)
C16 H16 0.9500
C17 C18 1.397(14)
C17 C22 1.423(12)
C18 C19 1.370(14)
C18 H18 0.9500
C19 C20 1.395(13)
C19 H19 0.9500
C20 C21 1.376(14)
C20 C25 1.447(14)
C21 C22 1.420(12)
C21 H21 0.9500
C22 C23 1.456(13)
C23 C24 1.402(13)
C24 H24 0.9500
C25 C26 1.182(13)
C26 C27 1.438(14)
C27 C32 1.383(14)
C27 C28 1.402(15)
C28 C29 1.386(14)
C28 H28 0.9500
C29 C30 1.406(14)
C29 H29 0.9500
C30 C31 1.389(15)
C30 C33 1.437(14)
C31 C32 1.383(15)
C31 H31 0.9500
C32 H32 0.9500
C33 C34 1.191(14)
C35 C36 1.398(19)
C35 H35A 0.9900
C35 H35B 0.9900
C36 H36A 0.9800
C36 H36B 0.9800
C36 H36C 0.9800
C37 C38 1.57(2)
C37 H37A 0.9900
C37 H37B 0.9900
C38 H38A 0.9800
C38 H38B 0.9800
C38 H38C 0.9800
C39 C40 1.47(2)
C39 H39A 0.9900
C39 H39B 0.9900
C40 H40A 0.9800
C40 H40B 0.9800
C40 H40C 0.9800
C41 C42 1.40(2)
C41 H41A 0.9900
C41 H41B 0.9900
C42 H42A 0.9800
C42 H42B 0.9800
C42 H42C 0.9800
C43 C44 1.48(2)
C43 H43A 0.9900
C43 H43B 0.9900
C44 H44A 0.9800
C44 H44B 0.9800
C44 H44C 0.9800
C45 C46 1.501(19)
C45 H45A 0.9900
C45 H45B 0.9900
C46 H46A 0.9800
C46 H46B 0.9800
C46 H46C 0.9800
C47 C48 1.54(2)
C47 H47A 0.9900
C47 H47B 0.9900
C48 H48A 0.9800
C48 H48B 0.9800
C48 H48C 0.9800
C49 C50 1.39(2)
C49 H49A 0.9900
C49 H49B 0.9900
C50 H50A 0.9800
C50 H50B 0.9800
C50 H50C 0.9800
C51 C52 1.529(19)
C51 H51A 0.9900
C51 H51B 0.9900
C52 H52A 0.9800
C52 H52B 0.9800
C52 H52C 0.9800
C53 C54 1.520(17)
C53 H53A 0.9900
C53 H53B 0.9900
C54 H54A 0.9800
C54 H54B 0.9800
C54 H54C 0.9800
C55 C56 1.511(16)
C55 H55A 0.9900
C55 H55B 0.9900
C56 H56A 0.9800
C56 H56B 0.9800
C56 H56C 0.9800
C57 C58 1.496(18)
C57 H57A 0.9900
C57 H57B 0.9900
C58 H58A 0.9800
C58 H58B 0.9800
C58 H58C 0.9800
C59 Cl1 1.619(18)
C59 Cl2 1.747(15)
C59 H59A 0.9900
C59 H59B 0.9900
C60 Cl3 1.70(3)
C60 Cl4 2.011(12)
C60 H60A 0.9900
C60 H60B 0.9900

loop_
_geom_torsion_atom_site_label_1
_geom_torsion_atom_site_label_2
_geom_torsion_atom_site_label_3
_geom_torsion_atom_site_label_4
_geom_torsion
C1 Pt1 P1 C39 -170.3(9)
P2 Pt1 P1 C39 141.1(12)
I1 Pt1 P1 C39 10.8(9)
C1 Pt1 P1 C35 -39.5(6)
P2 Pt1 P1 C35 -88.1(10)
I1 Pt1 P1 C35 141.6(5)
C1 Pt1 P1 C37 68.4(7)
P2 Pt1 P1 C37 19.8(12)
I1 Pt1 P1 C37 -110.5(6)
C1 Pt1 P2 C43 6.5(9)
P1 Pt1 P2 C43 55.1(13)
I1 Pt1 P2 C43 -174.4(9)
C1 Pt1 P2 C45 143.2(7)
P1 Pt1 P2 C45 -168.2(10)
I1 Pt1 P2 C45 -37.7(6)
C1 Pt1 P2 C41 -109.7(6)
P1 Pt1 P2 C41 -61.1(11)
I1 Pt1 P2 C41 69.4(6)
C34 Pt2 P3 C47 48.9(8)
P4 Pt2 P3 C47 110.1(15)
I2 Pt2 P3 C47 -123.5(8)
C34 Pt2 P3 C51 176.3(7)
P4 Pt2 P3 C51 -122.5(13)
I2 Pt2 P3 C51 3.9(6)
C34 Pt2 P3 C49 -69.6(7)
P4 Pt2 P3 C49 -8.3(15)
I2 Pt2 P3 C49 118.0(7)
C34 Pt2 P4 C55 8.0(6)
P3 Pt2 P4 C55 -53.2(14)
I2 Pt2 P4 C55 -179.8(5)
C34 Pt2 P4 C57 -114.6(6)
P3 Pt2 P4 C57 -175.8(13)
I2 Pt2 P4 C57 57.6(5)
C34 Pt2 P4 C53 128.9(5)
P3 Pt2 P4 C53 67.7(14)
I2 Pt2 P4 C53 -58.9(4)
P1 Pt1 C1 C2 176(100)
P2 Pt1 C1 C2 -11(9)
I1 Pt1 C1 C2 -38(17)
Pt1 C1 C2 C3 -35(18)
C1 C2 C3 C8 -73(11)
C1 C2 C3 C4 105(11)
C8 C3 C4 C5 0.2(16)
C2 C3 C4 C5 -177.6(10)
C3 C4 C5 C6 -1.4(17)
C4 C5 C6 C7 1.1(16)
C4 C5 C6 C9 -178.4(10)
C5 C6 C7 C8 0.2(15)
C9 C6 C7 C8 179.7(9)
C4 C3 C8 C7 1.1(15)
C2 C3 C8 C7 178.9(9)
C6 C7 C8 C3 -1.3(16)
C7 C6 C9 C10 5(31)
C5 C6 C9 C10 -176(100)
C6 C9 C10 C11 -64(51)
C9 C10 C11 C24 59(31)
C9 C10 C11 C12 -118(30)
C24 C11 C12 C13 -3.1(15)
C10 C11 C12 C13 174.0(10)
C11 C12 C13 C14 2.9(15)
C12 C13 C14 C15 -178.9(10)
C12 C13 C14 C23 -1.1(14)
C23 C14 C15 C16 -3.6(15)
C13 C14 C15 C16 174.2(9)
C14 C15 C16 C17 1.8(16)
C15 C16 C17 C18 -178.1(10)
C15 C16 C17 C22 2.8(14)
C22 C17 C18 C19 2.9(15)
C16 C17 C18 C19 -176.2(9)
C17 C18 C19 C20 0.6(16)
C18 C19 C20 C21 -2.5(15)
C18 C19 C20 C25 176.1(9)
C19 C20 C21 C22 1.0(14)
C25 C20 C21 C22 -177.6(8)
C20 C21 C22 C17 2.4(13)
C20 C21 C22 C23 -177.3(8)
C18 C17 C22 C21 -4.3(13)
C16 C17 C22 C21 174.9(8)
C18 C17 C22 C23 175.4(9)
C16 C17 C22 C23 -5.4(13)
C15 C14 C23 C24 177.4(9)
C13 C14 C23 C24 -0.4(12)
C15 C14 C23 C22 0.8(13)
C13 C14 C23 C22 -177.1(8)
C21 C22 C23 C24 6.9(14)
C17 C22 C23 C24 -172.8(8)
C21 C22 C23 C14 -176.6(8)
C17 C22 C23 C14 3.7(12)
C12 C11 C24 C23 1.5(14)
C10 C11 C24 C23 -175.7(9)
C14 C23 C24 C11 0.1(13)
C22 C23 C24 C11 176.6(9)
C21 C20 C25 C26 76(12)
C19 C20 C25 C26 -102(12)
C20 C25 C26 C27 21(25)
C25 C26 C27 C32 -99(15)
C25 C26 C27 C28 78(16)
C32 C27 C28 C29 2.5(17)
C26 C27 C28 C29 -174.4(10)
C27 C28 C29 C30 -1.6(17)
C28 C29 C30 C31 -0.1(17)
C28 C29 C30 C33 177.0(10)
C29 C30 C31 C32 0.8(18)
C33 C30 C31 C32 -176.3(11)
C28 C27 C32 C31 -1.8(17)
C26 C27 C32 C31 175.2(11)
C30 C31 C32 C27 0.1(19)
C31 C30 C33 C34 31(19)
C29 C30 C33 C34 -146(18)
C30 C33 C34 Pt2 -87(39)
P4 Pt2 C34 C33 63(33)
P3 Pt2 C34 C33 -122(33)
I2 Pt2 C34 C33 -13(35)
C39 P1 C35 C36 -46.0(15)
C37 P1 C35 C36 60.9(13)
Pt1 P1 C35 C36 174.3(11)
C39 P1 C37 C38 -68.9(12)
C35 P1 C37 C38 -176.8(10)
Pt1 P1 C37 C38 64.4(10)
C35 P1 C39 C40 -59.8(14)
C37 P1 C39 C40 -162.6(12)
Pt1 P1 C39 C40 74.6(15)
C43 P2 C41 C42 -69.7(14)
C45 P2 C41 C42 -177.8(12)
Pt1 P2 C41 C42 59.2(13)
C45 P2 C43 C44 -62.4(17)
C41 P2 C43 C44 -161.0(16)
Pt1 P2 C43 C44 78.9(17)
C43 P2 C45 C46 90.9(12)
C41 P2 C45 C46 -166.1(11)
Pt1 P2 C45 C46 -51.4(12)
C51 P3 C47 C48 -70.9(13)
C49 P3 C47 C48 -175.3(12)
Pt2 P3 C47 C48 61.6(13)
C47 P3 C49 C50 -63.2(16)
C51 P3 C49 C50 -174.2(15)
Pt2 P3 C49 C50 60.5(16)
C47 P3 C51 C52 -42.8(15)
C49 P3 C51 C52 65.5(14)
Pt2 P3 C51 C52 -172.9(10)
C55 P4 C53 C54 -58.7(11)
C57 P4 C53 C54 51.1(11)
Pt2 P4 C53 C54 173.2(8)
C57 P4 C55 C56 -164.4(9)
C53 P4 C55 C56 -55.6(10)
Pt2 P4 C55 C56 69.0(10)
C55 P4 C57 C58 -74.8(14)
C53 P4 C57 C58 175.7(13)
Pt2 P4 C57 C58 54.4(14)
